data_1501513
loop_
_publ_author_name
'Singh, Akhilesh Kumar'
'Pandey, Dhananjai'

_publ_section_title
;
 Evidence for MB and MC phases in the morphotropic phase boundary region
 of (1-x)[Pb(Mg1/3Nb2/3)O3]-xPbTiO3: a Rietveld study
;
_journal_issue 6
_journal_name_full
;
Physical Review B
;
_journal_page_first 1
_journal_page_last 12
_journal_paper_doi 10.1103/PhysRev.67.1
_journal_volume 67
_journal_year 2003
_chemical_formula_structural '[Pb(Mg1/3Nb2/3)O3]0.74-[PbTiO3]0.26'
_chemical_formula_sum 'Mg0.247 Nb0.493 O3 Pb Ti0.26'
_space_group_IT_number 160
_symmetry_cell_setting hexagonal
_symmetry_space_group_name_Hall 'R 3 -2"'
_symmetry_space_group_name_H-M 'R 3 m :H'
_cell_angle_alpha 90
_cell_angle_beta 90
_cell_angle_gamma 120
_cell_formula_units_Z 3
_cell_length_a 5.6841(1)
_cell_length_b 5.6841(1)
_cell_length_c 6.9800(1)
_cell_volume 195.303(6)
_journal_article_reference 064102
_cod_data_source_file PMN0_26PT_R3mH_DC42.cif
_cod_data_source_block chateigner_
_cod_original_sg_symbol_H-M 'R 3 m H'
_cod_original_formula_sum 'Pb1 Mg0.247 Nb0.493 Ti0.26 O3'
_cod_database_code 1501513
_journal_article_numberofpages 12

loop_
_symmetry_equiv_pos_as_xyz
x,y,z
-y,x-y,z
y-x,-x,z
-y,-x,z
y-x,y,z
x,x-y,z
2/3+x,1/3+y,1/3+z
2/3-y,1/3+x-y,1/3+z
2/3+y-x,1/3-x,1/3+z
2/3-y,1/3-x,1/3+z
2/3+y-x,1/3+y,1/3+z
2/3+x,1/3+x-y,1/3+z
1/3+x,2/3+y,2/3+z
1/3-y,2/3+x-y,2/3+z
1/3+y-x,2/3-x,2/3+z
1/3-y,2/3-x,2/3+z
1/3+y-x,2/3+y,2/3+z
1/3+x,2/3+x-y,2/3+z

loop_
_atom_site_label
_atom_site_type_symbol
_atom_site_fract_x
_atom_site_fract_y
_atom_site_fract_z
_atom_site_occupancy
_atom_site_B_iso_or_equiv
Pb1 Pb2+ 0. 0. 0.546(1) 1. 2.91(2)
Ti1 Ti4+ 0. 0. 0.019(1) 0.26 0.14(4)
Nb1 Nb5+ 0. 0. 0.019(1) 0.493 0.14(4)
Mg1 Mg2+ 0. 0. 0.019(1) 0.247 0.14(4)
O1 O2- 0.325(3) 0.162(3) 0.1667 1. 0.3(1)

loop_
_atom_type_symbol
_atom_type_oxidation_number
Mg2+ 2
Nb5+ 5
O2- -2
Pb2+ 2
Ti4+ 4
